data_7027992
loop_
_publ_author_name
'Munakata, Megumu'
'He, Haiyang'
'Kuroda-Sowa, Takayoshi'
'Maekawa, Masahiko'
'Suenaga, Yuichi'

_publ_contact_author
;
    ENTER NAME
 ENTER ADDRESS
;
_publ_section_title
;
 Dicopper complexes derived from 4-amino-2,1,3-benzothiadiazole with
 versatile co-ordination number and geometry
;
_journal_issue 9
_journal_name_full 'Journal of the Chemical Society, Dalton Transactions'
_journal_page_first 1499
_journal_paper_doi 10.1039/a800549d
_journal_year 1998
_chemical_formula_sum 'C13 H15 Cu F6 N5 P S'
_chemical_formula_weight 481.87
_space_group_IT_number 14
_symmetry_cell_setting monoclinic
_symmetry_Int_Tables_number 14
_symmetry_space_group_name_Hall '-P 2yn'
_symmetry_space_group_name_H-M 'P 1 21/n 1'
_audit_creation_date 'Thu Feb 19 16:05:02 1998'
_audit_creation_method 'from TEXRAY.INF file'
_cell_angle_alpha 90
_cell_angle_beta 97.64(3)
_cell_angle_gamma 90
_cell_formula_units_Z 4
_cell_length_a 6.542(4)
_cell_length_b 24.682(2)
_cell_length_c 11.675(2)
_cell_measurement_reflns_used 25
_cell_measurement_temperature 296.2
_cell_measurement_theta_max 12.8
_cell_measurement_theta_min 12.4
_cell_volume 1868.4(12)
_computing_cell_refinement 'MSC/AFC Diffractometer Control'
_computing_data_collection 'MSC/AFC Diffractometer Control'
_computing_data_reduction teXsan
_computing_publication_material teXsan
_computing_structure_refinement teXsan
_diffrn_ambient_temperature 296.2
_diffrn_measurement_device 'Rigaku AFC5R'
_diffrn_measurement_method \w
_diffrn_orient_matrix_UB_11 -0.00974
_diffrn_orient_matrix_UB_12 -0.02035
_diffrn_orient_matrix_UB_13 0.07314
_diffrn_orient_matrix_UB_21 0.09878
_diffrn_orient_matrix_UB_22 0.02602
_diffrn_orient_matrix_UB_23 0.04342
_diffrn_orient_matrix_UB_31 -0.11803
_diffrn_orient_matrix_UB_32 0.02346
_diffrn_orient_matrix_UB_33 0.01529
_diffrn_radiation_detector 'scintillation counter'
_diffrn_radiation_monochromator graphite
_diffrn_radiation_source 'Rigaku rotating anode'
_diffrn_radiation_type 'Mo K\a'
_diffrn_radiation_wavelength 0.7107
_diffrn_reflns_av_R_equivalents 3.61
_diffrn_reflns_av_sigmaI/netI 0.086
_diffrn_reflns_limit_h_max 8
_diffrn_reflns_limit_h_min 0
_diffrn_reflns_limit_k_max 32
_diffrn_reflns_limit_k_min 0
_diffrn_reflns_limit_l_max 15
_diffrn_reflns_limit_l_min -15
_diffrn_reflns_number 4775
_diffrn_reflns_reduction_process 'Lp corrections applied'
_diffrn_reflns_theta_max 27.50
_diffrn_reflns_theta_min 3.04
_diffrn_standards_decay_% -0.49
_diffrn_standards_interval_count 150
_diffrn_standards_number 3
_exptl_absorpt_coefficient_mu 1.426
_exptl_absorpt_correction_type none
_exptl_crystal_colour orange
_exptl_crystal_density_diffrn 1.713
_exptl_crystal_density_meas ?
_exptl_crystal_description brick
_exptl_crystal_F_000 968.00
_exptl_crystal_size_max 0.350
_exptl_crystal_size_mid 0.300
_exptl_crystal_size_min 0.300
_refine_diff_density_max 0.43
_refine_diff_density_min -0.37
_refine_ls_extinction_method none
_refine_ls_goodness_of_fit_obs 1.839
_refine_ls_hydrogen_treatment noref
_refine_ls_matrix_type full
_refine_ls_number_constraints 0
_refine_ls_number_parameters 260
_refine_ls_number_reflns 2918
_refine_ls_number_restraints 0
_refine_ls_R_factor_obs 0.0492
_refine_ls_shift/esd_max 0.8920
_refine_ls_shift/esd_mean 0.0000
_refine_ls_structure_factor_coef F
_refine_ls_weighting_details 'w = 1/[\s^2^(Fo) + 0.00001|Fo|^2^]'
_refine_ls_weighting_scheme calc
_refine_ls_wR_factor_obs 0.0581
_reflns_number_observed 2918
_reflns_number_total 4408
_reflns_observed_criterion >3.0sigma(I)
_cod_data_source_file d800549sup1.cif
_cod_data_source_block '[Cu2(ibt)2(MeCN)4](PF6)2'
_cod_depositor_comments
;
The following automatic conversions were performed:

'_exptl_crystal_density_meas' value 'not measured' was changed to '?'
- the value is perceived as not measured.

Automatic conversion script
Id: cif_fix_values 3008 2015-01-20 13:52:24Z robertas 

The following automatic conversions were performed:

'_refine_ls_weighting_scheme' value 'w = 1/[\s^2^(Fo) +
0.00001|Fo|^2^]' was changed to 'calc'. New tag
'_refine_ls_weighting_details' was created. The value of the new tag
was set to 'w = 1/[\s^2^(Fo) + 0.00001|Fo|^2^]'.

Automatic conversion script
Id: cif_fix_values 3143 2015-03-26 13:38:13Z robertas 
;
_cod_original_cell_volume 1868(1)
_cod_original_sg_symbol_H-M 'P 21/n     '
_cod_original_formula_sum 'C13 H15 Cu F6 N5 P S '
_cod_database_code 7027992

loop_
_symmetry_equiv_pos_as_xyz
'   +x,   +y,   +z'
1/2-x,1/2+y,1/2-z
'   -x,   -y,   -z'
1/2+x,1/2-y,1/2+z

loop_
_atom_site_aniso_label
_atom_site_aniso_U_11
_atom_site_aniso_U_22
_atom_site_aniso_U_33
_atom_site_aniso_U_12
_atom_site_aniso_U_13
_atom_site_aniso_U_23
Cu(1) 0.0525(4) 0.0434(3) 0.0473(4) -0.0054(3) 0.0051(3) 0.0020(3)
S(1) 0.0331(6) 0.0484(6) 0.0475(7) 0.0050(5) 0.0047(5) 0.0102(5)
P(1) 0.0507(9) 0.0661(9) 0.0532(9) -0.0113(7) 0.0087(7) 0.0012(7)
F(1) 0.196(6) 0.102(3) 0.160(5) -0.042(3) 0.002(4) 0.059(3)
F(2) 0.159(4) 0.084(3) 0.130(4) -0.019(3) 0.045(3) 0.016(3)
F(3) 0.043(3) 0.188(7) 0.143(7) -0.010(4) 0.017(4) 0.020(6)
F(4) 0.045(4) 0.180(8) 0.163(8) 0.003(4) 0.025(4) 0.018(7)
F(5) 0.19(1) 0.24(1) 0.052(4) -0.097(9) 0.035(6) -0.063(5)
F(6) 0.158(8) 0.150(6) 0.067(4) -0.028(6) 0.021(5) -0.050(4)
N(1) 0.042(2) 0.038(2) 0.041(2) 0.003(2) 0.011(2) 0.004(2)
N(2) 0.028(2) 0.047(2) 0.040(2) 0.000(2) 0.008(2) 0.002(2)
N(3) 0.051(3) 0.049(2) 0.054(3) -0.007(2) 0.008(2) -0.004(2)
N(4) 0.053(3) 0.066(3) 0.053(3) 0.006(2) 0.010(2) 0.007(2)
N(5) 0.036(2) 0.042(2) 0.035(2) -0.006(2) 0.005(2) 0.003(2)
C(1) 0.030(2) 0.040(2) 0.028(2) 0.000(2) 0.008(2) -0.004(2)
C(2) 0.037(3) 0.039(2) 0.031(2) -0.003(2) 0.009(2) -0.001(2)
C(3) 0.044(3) 0.053(3) 0.032(2) -0.005(2) -0.003(2) 0.007(2)
C(4) 0.042(3) 0.060(3) 0.039(3) -0.014(2) -0.007(2) 0.000(2)
C(5) 0.041(3) 0.048(3) 0.044(3) -0.014(2) 0.005(2) -0.003(2)
C(6) 0.038(2) 0.036(2) 0.035(2) -0.003(2) 0.011(2) -0.004(2)
C(7) 0.053(3) 0.051(3) 0.037(3) -0.004(2) 0.013(2) -0.002(2)
C(8) 0.061(4) 0.083(4) 0.060(4) -0.026(3) 0.003(3) -0.008(3)
C(9) 0.040(3) 0.062(3) 0.045(3) 0.004(2) 0.011(2) 0.005(2)
C(10) 0.065(4) 0.093(4) 0.075(4) 0.026(3) 0.016(3) 0.024(4)
C(11) 0.040(3) 0.049(3) 0.037(3) -0.003(2) 0.000(2) 0.007(2)
C(12) 0.057(3) 0.073(4) 0.051(3) -0.006(3) 0.021(3) -0.006(3)
C(13) 0.069(4) 0.064(3) 0.059(4) -0.016(3) 0.022(3) 0.010(3)

loop_
_atom_site_label
_atom_site_fract_x
_atom_site_fract_y
_atom_site_fract_z
_atom_site_U_iso_or_equiv
_atom_site_thermal_displace_type
_atom_site_calc_flag
_atom_site_occupancy
Cu1 0.9207(1) 0.37129(2) 0.10435(5) 0.0479(2) Uani d 1.00
S1 1.2926(2) 0.44163(5) 0.0204(1) 0.0431(3) Uani d 1.00
P1 0.2703(2) 0.34772(6) 0.5951(1) 0.0565(4) Uani d 1.00
F1 0.3026(9) 0.4045(2) 0.5442(5) 0.155(2) Uani d 1.00
F2 0.2406(7) 0.2893(2) 0.6478(4) 0.122(2) Uani d 1.00
F3 0.5078(8) 0.3439(4) 0.6010(7) 0.124(3) Uani d 0.70
F4 0.0312(10) 0.3525(4) 0.5944(9) 0.128(3) Uani d 0.70
F5 0.237(2) 0.3245(5) 0.4717(6) 0.161(4) Uani d 0.70
F6 0.302(1) 0.3723(3) 0.7227(5) 0.124(3) Uani d 0.70
F7 0.440(3) 0.3114(6) 0.542(1) 0.096(4) Uiso d 0.30
F8 0.129(4) 0.332(1) 0.483(3) 0.142(10) Uiso d 0.30
F9 0.418(3) 0.3518(6) 0.705(2) 0.095(5) Uiso d 0.30
F10 0.100(4) 0.3737(10) 0.644(2) 0.147(9) Uiso d 0.30
N1 1.0689(6) 0.4135(1) -0.0195(3) 0.040(1) Uani d 1.00
N2 1.2815(5) 0.4914(1) -0.0696(3) 0.038(1) Uani d 1.00
N3 0.6677(7) 0.3341(2) 0.0298(4) 0.051(1) Uani d 1.00
N4 1.1172(7) 0.3152(2) 0.1788(4) 0.057(1) Uani d 1.00
N5 1.1278(5) 0.5743(1) -0.2339(3) 0.037(1) Uani d 1.00
C1 1.0980(6) 0.4874(2) -0.1371(3) 0.032(1) Uani d 1.00
C2 1.0210(7) 0.5247(2) -0.2249(4) 0.035(1) Uani d 1.00
C3 0.8326(7) 0.5132(2) -0.2857(4) 0.043(1) Uani d 1.00
C4 0.7170(7) 0.4671(2) -0.2635(4) 0.048(1) Uani d 1.00
C5 0.7836(7) 0.4315(2) -0.1754(4) 0.044(1) Uani d 1.00
C6 0.9753(7) 0.4422(2) -0.1107(4) 0.036(1) Uani d 1.00
C7 0.5316(8) 0.3100(2) -0.0085(4) 0.046(1) Uani d 1.00
C8 0.3552(9) 0.2779(2) -0.0594(5) 0.068(2) Uani d 1.00
C9 1.2102(8) 0.2807(2) 0.2224(4) 0.049(2) Uani d 1.00
C10 1.3277(9) 0.2363(3) 0.2766(6) 0.077(2) Uani d 1.00
C11 1.2232(7) 0.5833(2) -0.3207(4) 0.043(1) Uani d 1.00
C12 1.2391(8) 0.5436(2) -0.4170(5) 0.059(2) Uani d 1.00
C13 1.3307(9) 0.6360(2) -0.3286(5) 0.063(2) Uani d 1.00
H1 0.7776 0.5370 -0.3476 0.0539 Uiso calc 1.00
H2 0.5885 0.4602 -0.3106 0.0556 Uiso calc 1.00
H3 0.7006 0.4013 -0.1578 0.0529 Uiso calc 1.00
H4 0.2316 0.2906 -0.0338 0.0816 Uiso calc 1.00
H5 0.3399 0.2805 -0.1423 0.0816 Uiso calc 1.00
H6 0.3749 0.2408 -0.0385 0.0816 Uiso calc 1.00
H7 1.2627 0.2027 0.2572 0.0922 Uiso calc 1.00
H8 1.4634 0.2356 0.2528 0.0922 Uiso calc 1.00
H9 1.3459 0.2402 0.3594 0.0922 Uiso calc 1.00
H10 1.1000 0.5354 -0.4556 0.0726 Uiso calc 1.00
H11 1.3145 0.5581 -0.4736 0.0726 Uiso calc 1.00
H12 1.2984 0.5105 -0.3884 0.0726 Uiso calc 1.00
H13 1.4355 0.6408 -0.2646 0.0762 Uiso calc 1.00
H14 1.3950 0.6371 -0.3984 0.0762 Uiso calc 1.00
H15 1.2357 0.6653 -0.3310 0.0762 Uiso calc 1.00

loop_
_atom_type_symbol
_atom_type_oxidation_number
_atom_type_number_in_cell
_atom_type_scat_dispersion_real
_atom_type_scat_dispersion_imag
_atom_type_scat_source
Cu 0 4 0.320 1.265
;International Tables for Crystallography
(1992, Vol. C, Tables 4.2.6.8 and 6.1.1.1)
;
P 0 4 0.102 0.094
;International Tables for Crystallography
(1992, Vol. C, Tables 4.2.6.8 and 6.1.1.1)
;
F 0 24 0.017 0.010
;International Tables for Crystallography
(1992, Vol. C, Tables 4.2.6.8 and 6.1.1.1)
;
S 0 4 0.125 0.123
;International Tables for Crystallography
(1992, Vol. C, Tables 4.2.6.8 and 6.1.1.1)
;
N 0 20 0.006 0.003
;International Tables for Crystallography
(1992, Vol. C, Tables 4.2.6.8 and 6.1.1.1)
;
C 0 52 0.003 0.002
;International Tables for Crystallography
(1992, Vol. C, Tables 4.2.6.8 and 6.1.1.1)
;
H 0 60 0.000 0.000
;International Tables for Crystallography
(1992, Vol. C, Table 6.1.1.2)
;

loop_
_geom_angle_atom_site_label_1
_geom_angle_atom_site_label_2
_geom_angle_atom_site_label_3
_geom_angle
_geom_angle_site_symmetry_1
_geom_angle_site_symmetry_2
_geom_angle_site_symmetry_3
_geom_angle_publ_flag
N(1) Cu(1) N(3) 111.0(2) 1_555 1_555 1_555 yes
N(1) Cu(1) N(4) 108.1(2) 1_555 1_555 1_555 yes
N(1) Cu(1) N(5) 107.9(1) 1_555 1_555 3_765 yes
N(3) Cu(1) N(4) 108.6(2) 1_555 1_555 1_555 yes
N(3) Cu(1) N(5) 114.7(2) 1_555 1_555 3_765 yes
N(4) Cu(1) N(5) 106.4(2) 1_555 1_555 3_765 yes
N(1) S(1) N(2) 100.2(2) 1_555 1_555 1_555 yes
F(1) P(1) F(2) 179.2(3) 1_555 1_555 1_555 yes
F(1) P(1) F(3) 83.4(4) 1_555 1_555 1_555 yes
F(1) P(1) F(4) 96.7(4) 1_555 1_555 1_555 yes
F(1) P(1) F(5) 89.3(5) 1_555 1_555 1_555 yes
F(1) P(1) F(6) 90.4(3) 1_555 1_555 1_555 yes
F(1) P(1) F(7) 102.8(6) 1_555 1_555 1_555 yes
F(1) P(1) F(8) 89(1) 1_555 1_555 1_555 yes
F(1) P(1) F(9) 99.4(6) 1_555 1_555 1_555 yes
F(1) P(1) F(10) 84(1) 1_555 1_555 1_555 yes
F(2) P(1) F(3) 95.8(4) 1_555 1_555 1_555 yes
F(2) P(1) F(4) 84.1(4) 1_555 1_555 1_555 yes
F(2) P(1) F(5) 90.9(4) 1_555 1_555 1_555 yes
F(2) P(1) F(6) 89.4(3) 1_555 1_555 1_555 yes
F(2) P(1) F(7) 76.7(6) 1_555 1_555 1_555 yes
F(2) P(1) F(8) 90(1) 1_555 1_555 1_555 yes
F(2) P(1) F(9) 80.0(6) 1_555 1_555 1_555 yes
F(2) P(1) F(10) 96.2(10) 1_555 1_555 1_555 yes
F(3) P(1) F(4) 177.6(5) 1_555 1_555 1_555 yes
F(3) P(1) F(5) 92.0(5) 1_555 1_555 1_555 yes
F(3) P(1) F(6) 88.5(5) 1_555 1_555 1_555 yes
F(3) P(1) F(7) 41.0(6) 1_555 1_555 1_555 yes
F(3) P(1) F(8) 120(1) 1_555 1_555 1_555 yes
F(3) P(1) F(9) 56.0(8) 1_555 1_555 1_555 yes
F(3) P(1) F(10) 144(1) 1_555 1_555 1_555 yes
F(4) P(1) F(5) 90.4(6) 1_555 1_555 1_555 yes
F(4) P(1) F(6) 89.1(5) 1_555 1_555 1_555 yes
F(4) P(1) F(7) 141.1(7) 1_555 1_555 1_555 yes
F(4) P(1) F(8) 62(1) 1_555 1_555 1_555 yes
F(4) P(1) F(9) 121.6(8) 1_555 1_555 1_555 yes
F(4) P(1) F(10) 32(1) 1_555 1_555 1_555 yes
F(5) P(1) F(6) 179.4(5) 1_555 1_555 1_555 yes
F(5) P(1) F(7) 56.9(7) 1_555 1_555 1_555 yes
F(5) P(1) F(8) 28(1) 1_555 1_555 1_555 yes
F(5) P(1) F(9) 145.1(8) 1_555 1_555 1_555 yes
F(5) P(1) F(10) 120(1) 1_555 1_555 1_555 yes
F(6) P(1) F(7) 123.7(7) 1_555 1_555 1_555 yes
F(6) P(1) F(8) 150(1) 1_555 1_555 1_555 yes
F(6) P(1) F(9) 35.6(7) 1_555 1_555 1_555 yes
F(6) P(1) F(10) 58(1) 1_555 1_555 1_555 yes
F(7) P(1) F(8) 84(1) 1_555 1_555 1_555 yes
F(7) P(1) F(9) 88.2(9) 1_555 1_555 1_555 yes
F(7) P(1) F(10) 172(1) 1_555 1_555 1_555 yes
F(8) P(1) F(9) 169(1) 1_555 1_555 1_555 yes
F(8) P(1) F(10) 92(1) 1_555 1_555 1_555 yes
F(9) P(1) F(10) 94(1) 1_555 1_555 1_555 yes
P(1) F(3) F(7) 72.6(10) 1_555 1_555 1_555 yes
P(1) F(3) F(9) 60.4(7) 1_555 1_555 1_555 yes
F(7) F(3) F(9) 116(1) 1_555 1_555 1_555 yes
P(1) F(4) F(8) 58.3(10) 1_555 1_555 1_555 yes
P(1) F(4) F(10) 66(1) 1_555 1_555 1_555 yes
F(8) F(4) F(10) 120(2) 1_555 1_555 1_555 yes
P(1) F(5) F(7) 64.0(7) 1_555 1_555 1_555 yes
P(1) F(5) F(8) 76(2) 1_555 1_555 1_555 yes
F(7) F(5) F(8) 136(2) 1_555 1_555 1_555 yes
P(1) F(6) F(9) 66(1) 1_555 1_555 1_555 yes
P(1) F(6) F(10) 56(1) 1_555 1_555 1_555 yes
F(9) F(6) F(10) 122(1) 1_555 1_555 1_555 yes
P(1) F(7) F(3) 66.4(9) 1_555 1_555 1_555 yes
P(1) F(7) F(5) 59.1(7) 1_555 1_555 1_555 yes
F(3) F(7) F(5) 115(1) 1_555 1_555 1_555 yes
P(1) F(8) F(4) 59(1) 1_555 1_555 1_555 yes
P(1) F(8) F(5) 75(2) 1_555 1_555 1_555 yes
F(4) F(8) F(5) 134(2) 1_555 1_555 1_555 yes
P(1) F(9) F(3) 63.6(8) 1_555 1_555 1_555 yes
P(1) F(9) F(6) 77(1) 1_555 1_555 1_555 yes
F(3) F(9) F(6) 132(1) 1_555 1_555 1_555 yes
P(1) F(10) F(4) 80(2) 1_555 1_555 1_555 yes
P(1) F(10) F(6) 65(1) 1_555 1_555 1_555 yes
F(4) F(10) F(6) 137(2) 1_555 1_555 1_555 yes
Cu(1) N(1) S(1) 119.3(2) 1_555 1_555 1_555 yes
Cu(1) N(1) C(6) 126.4(3) 1_555 1_555 1_555 yes
S(1) N(1) C(6) 107.2(3) 1_555 1_555 1_555 yes
S(1) N(2) C(1) 106.5(3) 1_555 1_555 1_555 yes
Cu(1) N(3) C(7) 175.1(4) 1_555 1_555 1_555 yes
Cu(1) N(4) C(9) 173.0(4) 1_555 1_555 1_555 yes
Cu(1) N(5) C(2) 112.3(3) 3_765 1_555 1_555 yes
Cu(1) N(5) C(11) 127.0(3) 3_765 1_555 1_555 yes
C(2) N(5) C(11) 120.3(4) 1_555 1_555 1_555 yes
N(2) C(1) C(2) 125.3(4) 1_555 1_555 1_555 yes
N(2) C(1) C(6) 114.3(3) 1_555 1_555 1_555 yes
C(2) C(1) C(6) 120.3(4) 1_555 1_555 1_555 yes
N(5) C(2) C(1) 118.8(3) 1_555 1_555 1_555 yes
N(5) C(2) C(3) 123.9(4) 1_555 1_555 1_555 yes
C(1) C(2) C(3) 116.8(4) 1_555 1_555 1_555 yes
C(2) C(3) C(4) 122.6(4) 1_555 1_555 1_555 yes
C(2) C(3) H(1) 119.0(5) 1_555 1_555 1_555 no
C(4) C(3) H(1) 118.3(4) 1_555 1_555 1_555 no
C(3) C(4) C(5) 121.9(4) 1_555 1_555 1_555 yes
C(3) C(4) H(2) 119.3(5) 1_555 1_555 1_555 no
C(5) C(4) H(2) 118.8(5) 1_555 1_555 1_555 no
C(4) C(5) C(6) 116.9(4) 1_555 1_555 1_555 yes
C(4) C(5) H(3) 121.5(4) 1_555 1_555 1_555 no
C(6) C(5) H(3) 121.5(4) 1_555 1_555 1_555 no
N(1) C(6) C(1) 111.6(4) 1_555 1_555 1_555 yes
N(1) C(6) C(5) 127.1(4) 1_555 1_555 1_555 yes
C(1) C(6) C(5) 121.3(4) 1_555 1_555 1_555 yes
N(3) C(7) C(8) 179.2(6) 1_555 1_555 1_555 yes
C(7) C(8) H(4) 110.6(5) 1_555 1_555 1_555 no
C(7) C(8) H(5) 110.2(5) 1_555 1_555 1_555 no
C(7) C(8) H(6) 110.2(5) 1_555 1_555 1_555 no
H(4) C(8) H(5) 108.4(5) 1_555 1_555 1_555 no
H(4) C(8) H(6) 109.1(6) 1_555 1_555 1_555 no
H(5) C(8) H(6) 108.3(6) 1_555 1_555 1_555 no
N(4) C(9) C(10) 179.1(6) 1_555 1_555 1_555 yes
C(9) C(10) H(7) 111.5(5) 1_555 1_555 1_555 no
C(9) C(10) H(8) 110.2(6) 1_555 1_555 1_555 no
C(9) C(10) H(9) 110.6(6) 1_555 1_555 1_555 no
H(7) C(10) H(8) 108.5(6) 1_555 1_555 1_555 no
H(7) C(10) H(9) 108.7(6) 1_555 1_555 1_555 no
H(8) C(10) H(9) 107.2(6) 1_555 1_555 1_555 no
N(5) C(11) C(12) 124.6(4) 1_555 1_555 1_555 yes
N(5) C(11) C(13) 119.1(4) 1_555 1_555 1_555 yes
C(12) C(11) C(13) 116.2(5) 1_555 1_555 1_555 yes
C(11) C(12) H(10) 109.0(5) 1_555 1_555 1_555 no
C(11) C(12) H(11) 111.8(5) 1_555 1_555 1_555 no
C(11) C(12) H(12) 111.3(5) 1_555 1_555 1_555 no
H(10) C(12) H(11) 107.2(5) 1_555 1_555 1_555 no
H(10) C(12) H(12) 107.2(5) 1_555 1_555 1_555 no
H(11) C(12) H(12) 110.2(6) 1_555 1_555 1_555 no
C(11) C(13) H(13) 110.9(5) 1_555 1_555 1_555 no
C(11) C(13) H(14) 109.9(5) 1_555 1_555 1_555 no
C(11) C(13) H(15) 110.7(5) 1_555 1_555 1_555 no
H(13) C(13) H(14) 108.0(6) 1_555 1_555 1_555 no
H(13) C(13) H(15) 109.2(5) 1_555 1_555 1_555 no
H(14) C(13) H(15) 108.0(5) 1_555 1_555 1_555 no

loop_
_geom_bond_atom_site_label_1
_geom_bond_atom_site_label_2
_geom_bond_distance
_geom_bond_site_symmetry_1
_geom_bond_site_symmetry_2
_geom_bond_publ_flag
Cu(1) N(1) 2.119(4) 1_555 1_555 yes
Cu(1) N(3) 1.989(4) 1_555 1_555 yes
Cu(1) N(4) 2.007(4) 1_555 1_555 yes
Cu(1) N(5) 2.078(4) 1_555 3_765 yes
S(1) N(1) 1.631(4) 1_555 1_555 yes
S(1) N(2) 1.611(4) 1_555 1_555 yes
P(1) F(1) 1.548(5) 1_555 1_555 yes
P(1) F(2) 1.589(4) 1_555 1_555 yes
P(1) F(3) 1.549(6) 1_555 1_555 yes
P(1) F(4) 1.567(7) 1_555 1_555 yes
P(1) F(5) 1.539(8) 1_555 1_555 yes
P(1) F(6) 1.597(7) 1_555 1_555 yes
P(1) F(7) 1.61(2) 1_555 1_555 yes
P(1) F(8) 1.55(3) 1_555 1_555 yes
P(1) F(9) 1.50(2) 1_555 1_555 yes
P(1) F(10) 1.46(3) 1_555 1_555 yes
F(3) F(7) 1.11(2) 1_555 1_555 yes
F(3) F(9) 1.43(2) 1_555 1_555 yes
F(4) F(8) 1.61(3) 1_555 1_555 yes
F(4) F(10) 0.86(3) 1_555 1_555 yes
F(5) F(7) 1.50(2) 1_555 1_555 yes
F(5) F(8) 0.76(3) 1_555 1_555 yes
F(6) F(9) 0.95(2) 1_555 1_555 yes
F(6) F(10) 1.51(3) 1_555 1_555 yes
N(1) C(6) 1.356(5) 1_555 1_555 yes
N(2) C(1) 1.349(5) 1_555 1_555 yes
N(3) C(7) 1.114(6) 1_555 1_555 yes
N(4) C(9) 1.127(7) 1_555 1_555 yes
N(5) C(2) 1.422(5) 1_555 1_555 yes
N(5) C(11) 1.278(6) 1_555 1_555 yes
C(1) C(2) 1.419(6) 1_555 1_555 yes
C(1) C(6) 1.431(6) 1_555 1_555 yes
C(2) C(3) 1.367(6) 1_555 1_555 yes
C(3) C(4) 1.410(7) 1_555 1_555 yes
C(4) C(5) 1.379(7) 1_555 1_555 yes
C(5) C(6) 1.400(6) 1_555 1_555 yes
C(7) C(8) 1.459(8) 1_555 1_555 yes
C(9) C(10) 1.437(8) 1_555 1_555 yes
C(11) C(12) 1.506(7) 1_555 1_555 yes
C(11) C(13) 1.486(7) 1_555 1_555 yes

loop_
_geom_contact_atom_site_label_1
_geom_contact_atom_site_label_2
_geom_contact_distance
_geom_contact_site_symmetry_1
_geom_contact_site_symmetry_2
S(1) N(2) 3.225(4) 1_555 3_865
F(1) C(12) 3.496(7) 1_555 1_456
F(2) C(7) 3.247(6) 1_555 4_455
F(2) C(10) 3.323(8) 1_555 4_355
F(2) N(3) 3.352(6) 1_555 4_455
F(2) C(8) 3.413(7) 1_555 1_556
F(2) C(9) 3.532(7) 1_555 4_455
F(2) N(4) 3.552(6) 1_555 4_455
F(3) C(10) 3.371(10) 1_555 4_455
F(3) F(4) 3.443(9) 1_555 1_655
F(3) C(13) 3.52(1) 1_555 3_765
F(3) C(9) 3.568(10) 1_555 4_455
F(4) C(10) 3.44(1) 1_555 4_355
F(5) C(9) 3.087(9) 1_555 1_455
F(5) C(10) 3.26(1) 1_555 1_455
F(5) N(4) 3.413(8) 1_555 1_455
F(5) C(8) 3.54(1) 1_555 4_455
F(6) C(8) 3.432(9) 1_555 1_556
F(6) C(6) 3.530(10) 1_555 1_456
F(6) C(5) 3.531(10) 1_555 1_556
F(6) C(4) 3.571(10) 1_555 1_556
F(7) C(13) 3.34(2) 1_555 3_765
F(7) C(9) 3.42(2) 1_555 4_455
F(8) C(8) 3.25(3) 1_555 4_455
F(8) C(13) 3.39(3) 1_555 3_665
F(8) C(9) 3.40(3) 1_555 1_455
F(8) C(11) 3.48(3) 1_555 3_665
F(8) C(7) 3.57(3) 1_555 4_455
F(8) N(4) 3.57(3) 1_555 1_455
F(9) C(5) 3.27(2) 1_555 1_556
F(9) C(8) 3.37(2) 1_555 1_556
F(9) C(4) 3.45(2) 1_555 1_556
F(9) C(10) 3.47(2) 1_555 4_455
F(9) C(7) 3.48(2) 1_555 1_556
F(10) C(5) 3.46(3) 1_555 1_456
F(10) C(6) 3.52(3) 1_555 1_456
N(2) N(2) 3.124(7) 1_555 3_865
N(4) C(8) 3.486(8) 1_555 1_655
C(7) C(10) 3.556(9) 1_555 4_454
C(8) C(9) 3.544(8) 1_555 1_455
N(1) C(1) 3.323(6) 1_555 3_765
N(1) N(4) 3.340(6) 1_555 1_555
N(1) C(2) 3.355(6) 1_555 3_765
N(1) N(3) 3.386(6) 1_555 1_555
N(1) N(5) 3.392(6) 1_555 3_765
N(1) N(2) 3.532(5) 1_555 3_765
N(2) N(5) 2.893(5) 1_555 1_555
N(2) N(2) 3.124(7) 1_555 3_865
N(2) C(6) 3.298(6) 1_555 3_765
N(2) C(5) 3.508(6) 1_555 3_765
N(3) C(8) 2.573(7) 1_555 1_555
N(3) N(4) 3.245(6) 1_555 1_555
N(3) N(5) 3.425(5) 1_555 3_765
N(3) C(5) 3.546(6) 1_555 1_555
N(4) N(5) 3.271(6) 1_555 3_765
N(4) C(8) 3.486(8) 1_555 1_655
C(1) C(4) 2.768(6) 1_555 1_555
C(1) C(6) 3.461(6) 1_555 3_765
C(2) C(5) 2.876(6) 1_555 1_555
C(3) C(6) 2.759(6) 1_555 1_555
